data_7219289
loop_
_publ_author_name
'Xia, Jiangbin'
'Tusy, Chuong'
'Peng, Kai'
'Huang, Lili'

_publ_section_title
;
 Effect of Flexible Linker Length in 3,4-Ethylenedioxythiophene
 Derivatives for Solid State Polymerization
;
_journal_name_full 'RSC Adv.'
_journal_paper_doi 10.1039/C4RA14915G
_journal_year 2015
_chemical_formula_sum 'C18 H24 I2 O4 S2 Si2'
_chemical_formula_weight 678.47
_chemical_name_common 1,2-Bis-(7-iodo-2,3-dihydro-thieno[3,4-b][1,4]dioxin-5-yl)-bis-dimethylsilanyl-methane
_chemical_name_systematic I2-4-EDOT
_space_group_IT_number 14
_symmetry_cell_setting monoclinic
_symmetry_space_group_name_Hall '-P 2ybc'
_symmetry_space_group_name_H-M 'P 1 21/c 1'
_atom_sites_solution_hydrogens geom
_atom_sites_solution_primary direct
_atom_sites_solution_secondary difmap
_audit_block_doi 10.5517/cc13g51s
_audit_creation_method SHELXL-97
_audit_update_record
;
2014-09-28 deposited with the CCDC.
2015-01-09 downloaded from the CCDC.
;
_cell_angle_alpha 90.00
_cell_angle_beta 96.1820(10)
_cell_angle_gamma 90.00
_cell_formula_units_Z 4
_cell_length_a 17.5004(7)
_cell_length_b 7.2281(3)
_cell_length_c 19.8464(8)
_cell_measurement_temperature 173(2)
_cell_volume 2495.86(18)
_computing_cell_refinement SAINT(Bruker,2013)
_computing_data_collection APEX2(Bruker,2013)
_computing_data_reduction APEX2(Bruker,2013)
_computing_structure_refinement 'SHELXL-2013 (Sheldrick, 2013)'
_computing_structure_solution 'SHELXL-2013 (Sheldrick, 2013)'
_diffrn_ambient_temperature 173(2)
_diffrn_measured_fraction_theta_full 0.991
_diffrn_measured_fraction_theta_max 0.991
_diffrn_radiation_monochromator graphite
_diffrn_radiation_source 'fine-focus sealed tube'
_diffrn_radiation_type MoK\a
_diffrn_radiation_wavelength 0.71073
_diffrn_reflns_av_R_equivalents 0.0186
_diffrn_reflns_av_sigmaI/netI 0.0179
_diffrn_reflns_limit_h_max 23
_diffrn_reflns_limit_h_min -21
_diffrn_reflns_limit_k_max 9
_diffrn_reflns_limit_k_min -9
_diffrn_reflns_limit_l_max 26
_diffrn_reflns_limit_l_min -25
_diffrn_reflns_number 21533
_diffrn_reflns_theta_full 28.23
_diffrn_reflns_theta_max 28.23
_diffrn_reflns_theta_min 2.95
_exptl_absorpt_coefficient_mu 2.804
_exptl_absorpt_correction_T_max 0.753
_exptl_absorpt_correction_T_min 0.592
_exptl_absorpt_correction_type multi-scan
_exptl_absorpt_process_details SADABS
_exptl_crystal_colour colorless
_exptl_crystal_density_diffrn 1.806
_exptl_crystal_density_method 'not measured'
_exptl_crystal_description block
_exptl_crystal_F_000 1320
_exptl_crystal_size_max 0.20
_exptl_crystal_size_mid 0.16
_exptl_crystal_size_min 0.10
_refine_diff_density_max 1.130
_refine_diff_density_min -0.788
_refine_diff_density_rms 0.077
_refine_ls_extinction_method none
_refine_ls_goodness_of_fit_ref 1.048
_refine_ls_hydrogen_treatment constr
_refine_ls_matrix_type full
_refine_ls_number_parameters 253
_refine_ls_number_reflns 6120
_refine_ls_number_restraints 0
_refine_ls_restrained_S_all 1.048
_refine_ls_R_factor_all 0.0317
_refine_ls_R_factor_gt 0.0248
_refine_ls_shift/su_max 0.002
_refine_ls_shift/su_mean 0.000
_refine_ls_structure_factor_coef Fsqd
_refine_ls_weighting_details 'calc w=1/[\s^2^(Fo^2^)+(0.0264P)^2^+2.2885P] where P=(Fo^2^+2Fc^2^)/3'
_refine_ls_weighting_scheme calc
_refine_ls_wR_factor_gt 0.0577
_refine_ls_wR_factor_ref 0.0608
_reflns_number_gt 5236
_reflns_number_total 6120
_reflns_threshold_expression >2sigma(I)
_cod_data_source_file c4ra14915g2.cif
_cod_data_source_block 11
_cod_depositor_comments
;
The following automatic conversions were performed:

'_exptl_absorpt_correction_type' value 'Multi-scan' changed to
'multi-scan' according to
/usr/data/users/saulius/crontab/automatic-downloads/rss-feeds/RSC/lib/dictionaries/cif_core.dic
dictionary named 'cif_core.dic' version 2.4.2 from 2011-04-26.

Automatic conversion script
Id: cif_fix_values 2935 2014-11-11 08:27:57Z andrius 
;
_cod_original_sg_symbol_H-M p21/c
_cod_database_code 7219289

loop_
_symmetry_equiv_pos_as_xyz
'x, y, z'
'-x, y+1/2, -z+1/2'
'-x, -y, -z'
'x, -y-1/2, z-1/2'

loop_
_atom_site_label
_atom_site_type_symbol
_atom_site_fract_x
_atom_site_fract_y
_atom_site_fract_z
_atom_site_U_iso_or_equiv
_atom_site_adp_type
_atom_site_occupancy
_atom_site_symmetry_multiplicity
_atom_site_calc_flag
_atom_site_refinement_flags
I1 I 0.469042(9) 0.73587(2) 0.398868(8) 0.03188(5) Uani 1 1 d .
I2 I 0.324141(11) 1.26294(2) -0.044639(10) 0.04126(6) Uani 1 1 d .
Si1 Si 0.13003(3) 0.97480(9) 0.29014(3) 0.02450(13) Uani 1 1 d .
Si2 Si 0.12653(3) 0.66524(8) 0.09032(3) 0.02449(12) Uani 1 1 d .
S1 S 0.28053(3) 0.78003(7) 0.36319(3) 0.02581(11) Uani 1 1 d .
S2 S 0.18979(3) 0.98375(8) 0.00349(3) 0.02693(11) Uani 1 1 d .
O1 O 0.42989(8) 1.0944(2) 0.28842(8) 0.0287(3) Uani 1 1 d .
O2 O 0.27284(9) 1.1901(2) 0.23856(9) 0.0323(4) Uani 1 1 d .
O3 O 0.31625(9) 0.6627(2) 0.12423(9) 0.0317(4) Uani 1 1 d .
O4 O 0.40677(8) 0.9384(2) 0.06217(8) 0.0272(3) Uani 1 1 d .
C1 C 0.37096(12) 0.8579(3) 0.35151(10) 0.0230(4) Uani 1 1 d .
C2 C 0.36741(12) 1.0024(3) 0.30730(10) 0.0223(4) Uani 1 1 d .
C3 C 0.40704(14) 1.2714(3) 0.25925(14) 0.0339(5) Uani 1 1 d .
H3A H 0.4495 1.3245 0.2381 0.041 Uiso 1 1 calc R
H3B H 0.3947 1.3547 0.2948 0.041 Uiso 1 1 calc R
C4 C 0.33870(15) 1.2525(4) 0.20751(14) 0.0367(6) Uani 1 1 d .
H4A H 0.3274 1.3710 0.1857 0.044 Uiso 1 1 calc R
H4B H 0.3501 1.1648 0.1730 0.044 Uiso 1 1 calc R
C5 C 0.29063(12) 1.0472(3) 0.28289(10) 0.0225(4) Uani 1 1 d .
C6 C 0.23573(12) 0.9429(3) 0.30871(11) 0.0231(4) Uani 1 1 d .
C7 C 0.10728(16) 1.2216(4) 0.30712(15) 0.0394(6) Uani 1 1 d .
H7A H 0.0529 1.2413 0.2978 0.059 Uiso 1 1 calc R
H7B H 0.1340 1.3004 0.2785 0.059 Uiso 1 1 calc R
H7C H 0.1232 1.2500 0.3538 0.059 Uiso 1 1 calc R
C8 C 0.08131(15) 0.8151(4) 0.34544(13) 0.0411(6) Uani 1 1 d .
H8A H 0.0266 0.8296 0.3364 0.062 Uiso 1 1 calc R
H8B H 0.0971 0.8437 0.3921 0.062 Uiso 1 1 calc R
H8C H 0.0951 0.6898 0.3363 0.062 Uiso 1 1 calc R
C9 C 0.10718(12) 0.9173(3) 0.19867(11) 0.0256(4) Uani 1 1 d .
H9A H 0.0530 0.9403 0.1855 0.031 Uiso 1 1 calc R
H9B H 0.1363 0.9984 0.1721 0.031 Uiso 1 1 calc R
C10 C 0.12555(13) 0.7146(3) 0.18231(12) 0.0272(4) Uani 1 1 d .
H10A H 0.0877 0.6352 0.2000 0.033 Uiso 1 1 calc R
H10B H 0.1754 0.6831 0.2056 0.033 Uiso 1 1 calc R
C11 C 0.03476(14) 0.7441(4) 0.04252(13) 0.0348(5) Uani 1 1 d .
H11A H -0.0073 0.6755 0.0573 0.052 Uiso 1 1 calc R
H11B H 0.0368 0.7239 -0.0051 0.052 Uiso 1 1 calc R
H11C H 0.0276 0.8735 0.0507 0.052 Uiso 1 1 calc R
C12 C 0.14408(16) 0.4151(3) 0.07669(15) 0.0418(6) Uani 1 1 d .
H12A H 0.1031 0.3440 0.0923 0.063 Uiso 1 1 calc R
H12B H 0.1920 0.3797 0.1015 0.063 Uiso 1 1 calc R
H12C H 0.1462 0.3924 0.0293 0.063 Uiso 1 1 calc R
C13 C 0.20653(12) 0.8022(3) 0.05974(11) 0.0237(4) Uani 1 1 d .
C14 C 0.28371(12) 0.7919(3) 0.07916(11) 0.0232(4) Uani 1 1 d .
C15 C 0.39435(13) 0.7097(3) 0.14890(13) 0.0335(5) Uani 1 1 d .
H15A H 0.4194 0.6033 0.1714 0.040 Uiso 1 1 calc R
H15B H 0.3943 0.8091 0.1817 0.040 Uiso 1 1 calc R
C16 C 0.43810(14) 0.7692(3) 0.09156(14) 0.0338(5) Uani 1 1 d .
H16A H 0.4917 0.7875 0.1082 0.041 Uiso 1 1 calc R
H16B H 0.4352 0.6732 0.0572 0.041 Uiso 1 1 calc R
C17 C 0.32873(12) 0.9262(3) 0.04909(10) 0.0223(4) Uani 1 1 d .
C18 C 0.28504(13) 1.0417(3) 0.00714(11) 0.0257(4) Uani 1 1 d .

loop_
_atom_site_aniso_label
_atom_site_aniso_U_11
_atom_site_aniso_U_22
_atom_site_aniso_U_33
_atom_site_aniso_U_23
_atom_site_aniso_U_13
_atom_site_aniso_U_12
I1 0.02531(8) 0.03455(9) 0.03494(9) 0.00906(6) -0.00061(6) 0.00681(6)
I2 0.04207(10) 0.03495(9) 0.04674(11) 0.02137(7) 0.00475(8) -0.00114(7)
Si1 0.0187(3) 0.0291(3) 0.0257(3) -0.0011(2) 0.0026(2) -0.0007(2)
Si2 0.0199(3) 0.0231(3) 0.0303(3) -0.0031(2) 0.0018(2) -0.0022(2)
S1 0.0243(3) 0.0242(2) 0.0288(3) 0.0053(2) 0.0023(2) -0.0018(2)
S2 0.0243(3) 0.0257(3) 0.0299(3) 0.0026(2) -0.0011(2) 0.0034(2)
O1 0.0201(7) 0.0307(8) 0.0349(9) 0.0081(7) 0.0014(6) -0.0033(6)
O2 0.0237(8) 0.0334(9) 0.0383(9) 0.0157(7) -0.0025(7) -0.0012(7)
O3 0.0220(8) 0.0289(8) 0.0428(9) 0.0162(7) -0.0031(7) -0.0041(7)
O4 0.0201(7) 0.0245(8) 0.0359(9) 0.0083(6) -0.0017(6) -0.0037(6)
C1 0.0204(10) 0.0228(10) 0.0253(10) 0.0004(8) -0.0003(8) 0.0025(8)
C2 0.0210(10) 0.0242(10) 0.0214(10) -0.0015(8) 0.0008(7) -0.0011(8)
C3 0.0275(12) 0.0322(12) 0.0412(14) 0.0128(10) 0.0000(10) -0.0071(10)
C4 0.0327(13) 0.0390(14) 0.0373(14) 0.0159(11) -0.0013(10) -0.0057(11)
C5 0.0238(10) 0.0208(9) 0.0223(10) 0.0022(8) -0.0005(8) 0.0010(8)
C6 0.0215(10) 0.0225(10) 0.0247(10) 0.0007(8) -0.0004(8) -0.0005(8)
C7 0.0313(13) 0.0404(14) 0.0467(15) -0.0108(12) 0.0051(11) 0.0106(11)
C8 0.0321(13) 0.0562(17) 0.0359(14) 0.0062(12) 0.0084(10) -0.0069(12)
C9 0.0215(10) 0.0265(11) 0.0282(11) 0.0010(8) -0.0001(8) -0.0017(9)
C10 0.0259(11) 0.0260(11) 0.0293(11) 0.0026(9) 0.0011(9) -0.0018(9)
C11 0.0238(11) 0.0493(15) 0.0305(12) -0.0036(10) -0.0005(9) -0.0019(10)
C12 0.0373(14) 0.0270(12) 0.0614(18) -0.0099(12) 0.0066(12) -0.0052(11)
C13 0.0227(10) 0.0217(10) 0.0264(11) -0.0007(8) 0.0017(8) 0.0003(8)
C14 0.0237(10) 0.0207(9) 0.0251(10) 0.0017(8) 0.0014(8) -0.0008(8)
C15 0.0247(11) 0.0342(12) 0.0392(13) 0.0157(10) -0.0071(9) -0.0041(10)
C16 0.0227(11) 0.0317(12) 0.0464(15) 0.0138(10) 0.0003(10) 0.0008(9)
C17 0.0235(10) 0.0207(9) 0.0223(10) -0.0011(8) 0.0007(8) -0.0024(8)
C18 0.0278(11) 0.0215(10) 0.0270(11) 0.0022(8) 0.0002(8) -0.0012(9)

loop_
_atom_type_symbol
_atom_type_description
_atom_type_scat_dispersion_real
_atom_type_scat_dispersion_imag
_atom_type_scat_source
C C 0.0033 0.0016 'International Tables Vol C Tables 4.2.6.8 and 6.1.1.4'
H H 0.0000 0.0000 'International Tables Vol C Tables 4.2.6.8 and 6.1.1.4'
Si Si 0.0817 0.0704 'International Tables Vol C Tables 4.2.6.8 and 6.1.1.4'
S S 0.1246 0.1234 'International Tables Vol C Tables 4.2.6.8 and 6.1.1.4'
I I -0.4742 1.8119 'International Tables Vol C Tables 4.2.6.8 and 6.1.1.4'
O O 0.0106 0.0060 'International Tables Vol C Tables 4.2.6.8 and 6.1.1.4'

loop_
_geom_angle_atom_site_label_1
_geom_angle_atom_site_label_2
_geom_angle_atom_site_label_3
_geom_angle
C6 Si1 C8 108.36(11)
C6 Si1 C9 105.65(10)
C8 Si1 C9 111.87(12)
C6 Si1 C7 108.02(11)
C8 Si1 C7 111.46(13)
C9 Si1 C7 111.19(12)
C12 Si2 C10 110.38(12)
C12 Si2 C11 111.73(12)
C10 Si2 C11 110.00(11)
C12 Si2 C13 109.06(11)
C10 Si2 C13 107.65(10)
C11 Si2 C13 107.90(11)
C1 S1 C6 93.14(10)
C18 S2 C13 93.55(10)
C2 O1 C3 110.26(17)
C5 O2 C4 111.99(17)
C14 O3 C15 111.84(16)
C17 O4 C16 110.64(16)
C2 C1 S1 111.07(16)
C2 C1 I1 126.82(16)
S1 C1 I1 122.10(11)
C1 C2 O1 124.61(19)
C1 C2 C5 111.84(19)
O1 C2 C5 123.55(19)
O1 C3 C4 111.15(19)
O1 C3 H3A 109.4
C4 C3 H3A 109.4
O1 C3 H3B 109.4
C4 C3 H3B 109.4
H3A C3 H3B 108.0
O2 C4 C3 110.7(2)
O2 C4 H4A 109.5
C3 C4 H4A 109.5
O2 C4 H4B 109.5
C3 C4 H4B 109.5
H4A C4 H4B 108.1
C6 C5 O2 122.50(19)
C6 C5 C2 115.19(19)
O2 C5 C2 122.26(19)
C5 C6 S1 108.74(16)
C5 C6 Si1 125.62(16)
S1 C6 Si1 125.62(12)
Si1 C7 H7A 109.5
Si1 C7 H7B 109.5
H7A C7 H7B 109.5
Si1 C7 H7C 109.5
H7A C7 H7C 109.5
H7B C7 H7C 109.5
Si1 C8 H8A 109.5
Si1 C8 H8B 109.5
H8A C8 H8B 109.5
Si1 C8 H8C 109.5
H8A C8 H8C 109.5
H8B C8 H8C 109.5
C10 C9 Si1 112.90(15)
C10 C9 H9A 109.0
Si1 C9 H9A 109.0
C10 C9 H9B 109.0
Si1 C9 H9B 109.0
H9A C9 H9B 107.8
C9 C10 Si2 114.37(15)
C9 C10 H10A 108.7
Si2 C10 H10A 108.7
C9 C10 H10B 108.7
Si2 C10 H10B 108.7
H10A C10 H10B 107.6
Si2 C11 H11A 109.5
Si2 C11 H11B 109.5
H11A C11 H11B 109.5
Si2 C11 H11C 109.5
H11A C11 H11C 109.5
H11B C11 H11C 109.5
Si2 C12 H12A 109.5
Si2 C12 H12B 109.5
H12A C12 H12B 109.5
Si2 C12 H12C 109.5
H12A C12 H12C 109.5
H12B C12 H12C 109.5
C14 C13 S2 108.49(16)
C14 C13 Si2 129.23(17)
S2 C13 Si2 122.11(12)
C13 C14 O3 123.26(19)
C13 C14 C17 114.87(19)
O3 C14 C17 121.87(19)
O3 C15 C16 110.6(2)
O3 C15 H15A 109.5
C16 C15 H15A 109.5
O3 C15 H15B 109.5
C16 C15 H15B 109.5
H15A C15 H15B 108.1
O4 C16 C15 110.3(2)
O4 C16 H16A 109.6
C15 C16 H16A 109.6
O4 C16 H16B 109.6
C15 C16 H16B 109.6
H16A C16 H16B 108.1
C18 C17 O4 124.31(19)
C18 C17 C14 112.14(19)
O4 C17 C14 123.55(19)
C17 C18 S2 110.94(16)
C17 C18 I2 126.12(16)
S2 C18 I2 122.92(12)

loop_
_geom_bond_atom_site_label_1
_geom_bond_atom_site_label_2
_geom_bond_distance
I1 C1 2.064(2)
I2 C18 2.057(2)
Si1 C6 1.861(2)
Si1 C8 1.861(3)
Si1 C9 1.863(2)
Si1 C7 1.866(2)
Si2 C12 1.859(3)
Si2 C10 1.862(2)
Si2 C11 1.864(3)
Si2 C13 1.868(2)
S1 C1 1.719(2)
S1 C6 1.728(2)
S2 C18 1.713(2)
S2 C13 1.728(2)
O1 C2 1.366(2)
O1 C3 1.443(3)
O2 C5 1.371(2)
O2 C4 1.437(3)
O3 C14 1.374(3)
O3 C15 1.442(3)
O4 C17 1.365(2)
O4 C16 1.437(3)
C1 C2 1.361(3)
C2 C5 1.416(3)
C3 C4 1.496(4)
C3 H3A 0.9700
C3 H3B 0.9700
C4 H4A 0.9700
C4 H4B 0.9700
C5 C6 1.364(3)
C7 H7A 0.9600
C7 H7B 0.9600
C7 H7C 0.9600
C8 H8A 0.9600
C8 H8B 0.9600
C8 H8C 0.9600
C9 C10 1.542(3)
C9 H9A 0.9700
C9 H9B 0.9700
C10 H10A 0.9700
C10 H10B 0.9700
C11 H11A 0.9600
C11 H11B 0.9600
C11 H11C 0.9600
C12 H12A 0.9600
C12 H12B 0.9600
C12 H12C 0.9600
C13 C14 1.366(3)
C14 C17 1.421(3)
C15 C16 1.501(3)
C15 H15A 0.9700
C15 H15B 0.9700
C16 H16A 0.9700
C16 H16B 0.9700
C17 C18 1.356(3)
